data_7129170
loop_
_publ_author_name
'Krempner, Clemens'
'Manankandayalage, Chamila'
'Unruh, Daniel K.'

_publ_section_title
;
 Carbon Monoxide Bond Cleavage Mediated by an Intramolecular Frustrated
 Lewis Pair: Access to New B/N Heterocycles via Selective Incorporation of
 Single Carbon Atoms
;
_journal_name_full 'Chemical Communications'
_journal_paper_doi 10.1039/D1CC05673E
_journal_year 2021
_chemical_formula_moiety 'C38 H30 Al B F15 N3 O, 1.5(C6 H6)'
_chemical_formula_sum 'C47 H39 Al B F15 N3 O'
_chemical_formula_weight 984.60
_space_group_crystal_system monoclinic
_space_group_IT_number 15
_space_group_name_Hall '-C 2yc'
_space_group_name_H-M_alt 'C 1 2/c 1'
_atom_sites_solution_hydrogens geom
_audit_creation_date 2021-04-28
_audit_creation_method
;
Olex2 1.3-ac4
(compiled 2020.03.28 svn.rd84adfe8 for Rigaku Oxford Diffraction, GUI svn.r6032)
;
_audit_update_record
;
2021-06-23 deposited with the CCDC.	2021-10-29 downloaded from the CCDC.
;
_cell_angle_alpha 90
_cell_angle_beta 100.6760(10)
_cell_angle_gamma 90
_cell_formula_units_Z 8
_cell_length_a 34.4809(3)
_cell_length_b 13.09810(10)
_cell_length_c 19.97060(10)
_cell_measurement_reflns_used 34744
_cell_measurement_temperature 100(2)
_cell_measurement_theta_max 75.623
_cell_measurement_theta_min 3.594
_cell_volume 8863.29(12)
_computing_molecular_graphics 'Olex2 1.3-ac4 (Dolomanov et al., 2009)'
_computing_publication_material 'Olex2 1.3-ac4 (Dolomanov et al., 2009)'
_computing_structure_refinement 'XL  (Sheldrick, 2008)'
_computing_structure_solution 'SHELXT 2014/5 (Sheldrick, 2014)'
_diffrn_ambient_temperature 99.95
_diffrn_measured_fraction_theta_full 0.998
_diffrn_measured_fraction_theta_max 0.981
_diffrn_measurement_device_type 'Bruker APEX-II CCD'
_diffrn_measurement_method '\f and \w scans'
_diffrn_radiation_type CuK\a
_diffrn_radiation_wavelength 1.54178
_diffrn_reflns_av_R_equivalents 0.0327
_diffrn_reflns_av_unetI/netI 0.0202
_diffrn_reflns_Laue_measured_fraction_full 0.998
_diffrn_reflns_Laue_measured_fraction_max 0.981
_diffrn_reflns_limit_h_max 40
_diffrn_reflns_limit_h_min -43
_diffrn_reflns_limit_k_max 15
_diffrn_reflns_limit_k_min -16
_diffrn_reflns_limit_l_max 25
_diffrn_reflns_limit_l_min -25
_diffrn_reflns_number 70847
_diffrn_reflns_point_group_measured_fraction_full 0.998
_diffrn_reflns_point_group_measured_fraction_max 0.981
_diffrn_reflns_theta_full 67.679
_diffrn_reflns_theta_max 77.325
_diffrn_reflns_theta_min 3.618
_diffrn_standards_number 0
_exptl_absorpt_coefficient_mu 1.336
_exptl_absorpt_correction_type none
_exptl_crystal_colour 'clear colourless'
_exptl_crystal_density_diffrn 1.476
_exptl_crystal_description needle
_exptl_crystal_F_000 4024
_exptl_crystal_size_max 0.171
_exptl_crystal_size_mid 0.055
_exptl_crystal_size_min 0.045
_refine_diff_density_max 0.453
_refine_diff_density_min -0.455
_refine_diff_density_rms 0.044
_refine_ls_extinction_method none
_refine_ls_goodness_of_fit_ref 1.082
_refine_ls_hydrogen_treatment constr
_refine_ls_matrix_type full
_refine_ls_number_parameters 605
_refine_ls_number_reflns 9239
_refine_ls_number_restraints 0
_refine_ls_restrained_S_all 1.082
_refine_ls_R_factor_all 0.0436
_refine_ls_R_factor_gt 0.0398
_refine_ls_shift/su_max 0.001
_refine_ls_shift/su_mean 0.000
_refine_ls_structure_factor_coef Fsqd
_refine_ls_weighting_details 'w=1/[\s^2^(Fo^2^)+(0.0407P)^2^+10.5673P] where P=(Fo^2^+2Fc^2^)/3'
_refine_ls_weighting_scheme calc
_refine_ls_wR_factor_gt 0.0966
_refine_ls_wR_factor_ref 0.0989
_reflns_Friedel_coverage 0.000
_reflns_number_gt 8546
_reflns_number_total 9239
_reflns_threshold_expression 'I > 2\s(I)'
_cod_data_source_file d1cc05673e2.cif
_cod_data_source_block 4
_cod_database_code 7129170
_shelx_shelxl_version_number 2018/3
_shelx_space_group_comment
;
The symmetry employed for this shelxl refinement is uniquely defined
by the following loop, which should always be used as a source of
symmetry information in preference to the above space-group names.
They are only intended as comments.
;
_shelx_estimated_absorpt_t_max 0.942
_shelx_estimated_absorpt_t_min 0.804
_olex2_refinement_description
;
1. Fixed Uiso
 At 1.2 times of:
  All C(H) groups, All C(H,H) groups
 At 1.5 times of:
  All C(H,H,H) groups
2.a Ternary CH refined with riding coordinates:
 C13(H13), C17(H17)
2.b Secondary CH2 refined with riding coordinates:
 C14(H14A,H14B), C15(H15A,H15B), C16(H16A,H16B), C18(H18A,H18B), C19(H19A,
 H19B), C20(H20A,H20B)
2.c Aromatic/amide H refined with riding coordinates:
 C4(H4), C5(H5), C6(H6), C7(H7), C42(H42), C43(H43), C44(H44), C45(H45),
 C46(H46), C47(H47), C39(H39), C40(H40), C41(H41)
2.d Fitted hexagon refined as free rotating group:
 C42(C43,C44,C45,C46,C47)
2.e Idealised Me refined as rotating group:
 C9(H9A,H9B,H9C), C10(H10A,H10B,H10C), C11(H11A,H11B,H11C), C12(H12A,H12B,H12C)
;
_olex2_submission_special_instructions 'No special instructions were received'

loop_
_space_group_symop_operation_xyz
'x, y, z'
'-x, y, -z+1/2'
'x+1/2, y+1/2, z'
'-x+1/2, y+1/2, -z+1/2'
'-x, -y, -z'
'x, -y, z-1/2'
'-x+1/2, -y+1/2, -z'
'x+1/2, -y+1/2, z-1/2'

loop_
_atom_site_label
_atom_site_type_symbol
_atom_site_fract_x
_atom_site_fract_y
_atom_site_fract_z
_atom_site_U_iso_or_equiv
_atom_site_adp_type
_atom_site_occupancy
_atom_site_site_symmetry_order
_atom_site_calc_flag
_atom_site_refinement_flags_posn
_atom_site_refinement_flags_adp
_atom_site_refinement_flags_occupancy
_atom_site_disorder_assembly
_atom_site_disorder_group
Al1 Al 0.38046(2) 0.65163(3) 0.15509(2) 0.02035(10) Uani 1 1 d . . . . .
F1 F 0.34884(3) 0.81572(7) 0.25490(4) 0.0285(2) Uani 1 1 d . . . . .
F2 F 0.29595(3) 0.96598(7) 0.22835(4) 0.0274(2) Uani 1 1 d . . . . .
F3 F 0.25291(3) 0.98983(7) 0.10110(5) 0.0296(2) Uani 1 1 d . . . . .
F4 F 0.26453(3) 0.86170(8) -0.00141(4) 0.0327(2) Uani 1 1 d . . . . .
F5 F 0.31826(3) 0.71260(7) 0.02367(4) 0.0307(2) Uani 1 1 d . . . . .
F6 F 0.44051(3) 0.53482(7) 0.26838(5) 0.0335(2) Uani 1 1 d . . . . .
F7 F 0.49836(3) 0.60047(8) 0.36847(5) 0.0390(2) Uani 1 1 d . . . . .
F8 F 0.51249(3) 0.80386(9) 0.38678(6) 0.0442(3) Uani 1 1 d . . . . .
F9 F 0.46950(3) 0.94040(8) 0.30153(7) 0.0490(3) Uani 1 1 d . . . . .
F10 F 0.41368(3) 0.87659(7) 0.19862(5) 0.0357(2) Uani 1 1 d . . . . .
F11 F 0.39691(3) 0.79724(7) 0.03542(5) 0.0349(2) Uani 1 1 d . . . . .
F12 F 0.43227(4) 0.76304(9) -0.07168(6) 0.0469(3) Uani 1 1 d . . . . .
F13 F 0.46070(4) 0.57547(10) -0.09239(5) 0.0474(3) Uani 1 1 d . . . . .
F14 F 0.45414(3) 0.42038(8) -0.00384(6) 0.0418(3) Uani 1 1 d . . . . .
F15 F 0.41948(3) 0.45335(7) 0.10351(5) 0.0340(2) Uani 1 1 d . . . . .
O1 O 0.35757(3) 0.53880(8) 0.17215(5) 0.0241(2) Uani 1 1 d . . . . .
N1 N 0.32316(4) 0.32442(9) 0.26811(6) 0.0203(2) Uani 1 1 d . . . . .
N2 N 0.37619(4) 0.21130(10) 0.26485(7) 0.0261(3) Uani 1 1 d . . . . .
N3 N 0.32767(4) 0.17028(10) 0.32692(7) 0.0289(3) Uani 1 1 d . . . . .
C1 C 0.31809(4) 0.37249(11) 0.19719(7) 0.0202(3) Uani 1 1 d . . . . .
C2 C 0.33107(4) 0.40398(11) 0.31879(7) 0.0210(3) Uani 1 1 d . . . . .
C3 C 0.34234(4) 0.49545(12) 0.29192(7) 0.0224(3) Uani 1 1 d . . . . .
C4 C 0.35255(5) 0.57792(12) 0.33586(8) 0.0260(3) Uani 1 1 d . . . . .
H4 H 0.360257 0.640874 0.318646 0.031 Uiso 1 1 calc R U . . .
C5 C 0.35146(5) 0.56807(13) 0.40498(8) 0.0274(3) Uani 1 1 d . . . . .
H5 H 0.358188 0.624427 0.434812 0.033 Uiso 1 1 calc R U . . .
C6 C 0.34054(5) 0.47584(13) 0.43012(7) 0.0267(3) Uani 1 1 d . . . . .
H6 H 0.340077 0.469726 0.477370 0.032 Uiso 1 1 calc R U . . .
C7 C 0.33025(5) 0.39215(12) 0.38777(7) 0.0245(3) Uani 1 1 d . . . . .
H7 H 0.322900 0.329058 0.405297 0.029 Uiso 1 1 calc R U . . .
C8 C 0.34271(5) 0.23337(12) 0.28582(7) 0.0233(3) Uani 1 1 d . . . . .
C9 C 0.40463(5) 0.29187(13) 0.25696(9) 0.0302(3) Uani 1 1 d . . . . .
H9A H 0.405295 0.301154 0.208497 0.045 Uiso 1 1 calc R U . . .
H9B H 0.430918 0.272282 0.281291 0.045 Uiso 1 1 calc R U . . .
H9C H 0.396649 0.355937 0.275842 0.045 Uiso 1 1 calc R U . . .
C10 C 0.38771(6) 0.10821(13) 0.24800(10) 0.0371(4) Uani 1 1 d . . . . .
H10A H 0.410261 0.085570 0.282120 0.056 Uiso 1 1 calc R U . . .
H10B H 0.395084 0.108654 0.202907 0.056 Uiso 1 1 calc R U . . .
H10C H 0.365508 0.061399 0.247695 0.056 Uiso 1 1 calc R U . . .
C11 C 0.28589(6) 0.17102(15) 0.33206(9) 0.0367(4) Uani 1 1 d . . . . .
H11A H 0.273156 0.231576 0.308927 0.055 Uiso 1 1 calc R U . . .
H11B H 0.283456 0.172540 0.380170 0.055 Uiso 1 1 calc R U . . .
H11C H 0.273087 0.109421 0.310534 0.055 Uiso 1 1 calc R U . . .
C12 C 0.35165(7) 0.09583(14) 0.37130(9) 0.0424(4) Uani 1 1 d . . . . .
H12A H 0.346078 0.027039 0.352683 0.064 Uiso 1 1 calc R U . . .
H12B H 0.345226 0.099256 0.417032 0.064 Uiso 1 1 calc R U . . .
H12C H 0.379687 0.111403 0.373840 0.064 Uiso 1 1 calc R U . . .
C13 C 0.32380(4) 0.29721(11) 0.14045(7) 0.0219(3) Uani 1 1 d . . . . .
H13 H 0.351445 0.270762 0.151717 0.026 Uiso 1 1 calc R U . . .
C14 C 0.29570(5) 0.20476(12) 0.13697(8) 0.0254(3) Uani 1 1 d . . . . .
H14A H 0.299079 0.161984 0.097586 0.030 Uiso 1 1 calc R U . . .
H14B H 0.303878 0.163234 0.178615 0.030 Uiso 1 1 calc R U . . .
C15 C 0.25174(5) 0.23019(13) 0.13038(9) 0.0310(3) Uani 1 1 d . . . . .
H15A H 0.240738 0.247225 0.082318 0.037 Uiso 1 1 calc R U . . .
H15B H 0.237627 0.169258 0.142795 0.037 Uiso 1 1 calc R U . . .
C16 C 0.24455(5) 0.31973(13) 0.17588(8) 0.0274(3) Uani 1 1 d . . . . .
H16A H 0.245556 0.293873 0.222755 0.033 Uiso 1 1 calc R U . . .
H16B H 0.217599 0.346359 0.159407 0.033 Uiso 1 1 calc R U . . .
C17 C 0.27387(4) 0.40824(12) 0.17861(7) 0.0238(3) Uani 1 1 d . . . . .
H17 H 0.269036 0.455817 0.215351 0.029 Uiso 1 1 calc R U . . .
C18 C 0.26795(5) 0.46962(13) 0.11157(8) 0.0274(3) Uani 1 1 d . . . . .
H18A H 0.239716 0.488128 0.098621 0.033 Uiso 1 1 calc R U . . .
H18B H 0.283231 0.533852 0.119679 0.033 Uiso 1 1 calc R U . . .
C19 C 0.28049(5) 0.41294(14) 0.05175(8) 0.0311(4) Uani 1 1 d . . . . .
H19A H 0.259666 0.363394 0.032699 0.037 Uiso 1 1 calc R U . . .
H19B H 0.283043 0.462655 0.015481 0.037 Uiso 1 1 calc R U . . .
C20 C 0.31960(5) 0.35626(12) 0.07284(7) 0.0262(3) Uani 1 1 d . . . . .
H20A H 0.341401 0.406345 0.076689 0.031 Uiso 1 1 calc R U . . .
H20B H 0.322637 0.307573 0.036251 0.031 Uiso 1 1 calc R U . . .
C21 C 0.33709(4) 0.75784(11) 0.13998(7) 0.0222(3) Uani 1 1 d . . . . .
C22 C 0.32888(4) 0.82399(11) 0.18981(7) 0.0217(3) Uani 1 1 d . . . . .
C23 C 0.30145(4) 0.90156(11) 0.17805(7) 0.0221(3) Uani 1 1 d . . . . .
C24 C 0.27947(4) 0.91475(11) 0.11339(8) 0.0228(3) Uani 1 1 d . . . . .
C25 C 0.28556(5) 0.84939(12) 0.06206(7) 0.0247(3) Uani 1 1 d . . . . .
C26 C 0.31364(5) 0.77375(11) 0.07660(7) 0.0231(3) Uani 1 1 d . . . . .
C27 C 0.42350(4) 0.70232(12) 0.23003(7) 0.0234(3) Uani 1 1 d . . . . .
C28 C 0.44665(5) 0.63656(12) 0.27514(8) 0.0240(3) Uani 1 1 d . . . . .
C29 C 0.47645(5) 0.66801(13) 0.32740(8) 0.0276(3) Uani 1 1 d . . . . .
C30 C 0.48389(5) 0.77066(14) 0.33641(8) 0.0307(3) Uani 1 1 d . . . . .
C31 C 0.46203(5) 0.83971(13) 0.29290(9) 0.0317(4) Uani 1 1 d . . . . .
C32 C 0.43320(5) 0.80413(12) 0.24090(8) 0.0265(3) Uani 1 1 d . . . . .
C33 C 0.40573(4) 0.62646(12) 0.07380(7) 0.0234(3) Uani 1 1 d . . . . .
C34 C 0.41058(5) 0.70173(12) 0.02749(8) 0.0261(3) Uani 1 1 d . . . . .
C35 C 0.42879(5) 0.68658(14) -0.02790(8) 0.0315(4) Uani 1 1 d . . . . .
C36 C 0.44340(5) 0.59152(15) -0.03834(8) 0.0326(4) Uani 1 1 d . . . . .
C37 C 0.43989(5) 0.51373(13) 0.00626(8) 0.0297(3) Uani 1 1 d . . . . .
C38 C 0.42144(5) 0.53293(12) 0.06093(8) 0.0256(3) Uani 1 1 d . . . . .
B1 B 0.34267(5) 0.47830(13) 0.21393(8) 0.0216(3) Uani 1 1 d . . . . .
C42 C 0.34937(4) 0.91382(13) 0.49933(9) 0.0605(6) Uani 1 1 d G . . . .
H42 H 0.321781 0.920672 0.497726 0.073 Uiso 1 1 calc R U . . .
C43 C 0.36328(5) 0.84920(12) 0.45387(8) 0.0606(6) Uani 1 1 d G . . . .
H43 H 0.345199 0.811881 0.421197 0.073 Uiso 1 1 calc R U . . .
C44 C 0.40364(6) 0.83917(13) 0.45622(10) 0.0763(8) Uani 1 1 d G . . . .
H44 H 0.413145 0.795004 0.425146 0.092 Uiso 1 1 calc R U . . .
C45 C 0.43009(4) 0.89377(15) 0.50402(12) 0.0937(11) Uani 1 1 d G . . . .
H45 H 0.457674 0.886917 0.505625 0.112 Uiso 1 1 calc R U . . .
C46 C 0.41618(5) 0.95839(13) 0.54948(9) 0.0748(8) Uani 1 1 d G . . . .
H46 H 0.434257 0.995707 0.582155 0.090 Uiso 1 1 calc R U . . .
C47 C 0.37582(6) 0.96842(12) 0.54714(8) 0.0659(7) Uani 1 1 d G . . . .
H47 H 0.366310 1.012586 0.578207 0.079 Uiso 1 1 calc R U . . .
C39 C 0.50651(6) 0.16655(14) 0.28501(12) 0.0441(5) Uani 1 1 d . . . . .
H39 H 0.511112 0.103721 0.308931 0.053 Uiso 1 1 calc R U . . .
C40 C 0.51280(5) 0.25774(15) 0.31997(10) 0.0376(4) Uani 1 1 d . . . . .
H40 H 0.521520 0.257699 0.367970 0.045 Uiso 1 1 calc R U . . .
C41 C 0.50638(5) 0.34956(13) 0.28489(9) 0.0310(3) Uani 1 1 d . . . . .
H41 H 0.510760 0.412370 0.308890 0.037 Uiso 1 1 calc R U . . .

loop_
_atom_site_aniso_label
_atom_site_aniso_U_11
_atom_site_aniso_U_22
_atom_site_aniso_U_33
_atom_site_aniso_U_23
_atom_site_aniso_U_13
_atom_site_aniso_U_12
Al1 0.0243(2) 0.0201(2) 0.01675(19) 0.00159(15) 0.00405(16) 0.00153(16)
F1 0.0338(5) 0.0345(5) 0.0158(4) 0.0012(3) 0.0011(3) 0.0065(4)
F2 0.0333(5) 0.0266(5) 0.0239(4) -0.0045(3) 0.0092(4) 0.0024(4)
F3 0.0278(5) 0.0267(5) 0.0329(5) 0.0013(4) 0.0018(4) 0.0076(4)
F4 0.0352(5) 0.0371(5) 0.0216(4) 0.0003(4) -0.0055(4) 0.0079(4)
F5 0.0361(5) 0.0336(5) 0.0208(4) -0.0079(4) 0.0012(4) 0.0070(4)
F6 0.0346(5) 0.0219(5) 0.0403(5) 0.0015(4) -0.0032(4) 0.0032(4)
F7 0.0329(5) 0.0376(6) 0.0400(6) 0.0112(4) -0.0101(4) 0.0029(4)
F8 0.0366(6) 0.0438(6) 0.0441(6) -0.0044(5) -0.0133(5) -0.0062(5)
F9 0.0455(6) 0.0252(5) 0.0680(8) -0.0013(5) -0.0112(5) -0.0079(5)
F10 0.0353(5) 0.0250(5) 0.0424(5) 0.0118(4) -0.0043(4) -0.0015(4)
F11 0.0475(6) 0.0249(5) 0.0364(5) 0.0043(4) 0.0186(4) 0.0032(4)
F12 0.0616(7) 0.0482(7) 0.0376(6) 0.0161(5) 0.0267(5) 0.0062(5)
F13 0.0548(7) 0.0631(7) 0.0305(5) -0.0024(5) 0.0243(5) 0.0112(6)
F14 0.0466(6) 0.0394(6) 0.0421(6) -0.0068(5) 0.0150(5) 0.0143(5)
F15 0.0407(6) 0.0289(5) 0.0345(5) 0.0075(4) 0.0122(4) 0.0089(4)
O1 0.0290(5) 0.0231(5) 0.0209(5) 0.0023(4) 0.0065(4) 0.0000(4)
N1 0.0247(6) 0.0201(6) 0.0162(5) 0.0014(5) 0.0041(5) -0.0002(5)
N2 0.0249(6) 0.0223(6) 0.0299(7) 0.0029(5) 0.0016(5) 0.0026(5)
N3 0.0391(8) 0.0240(7) 0.0228(6) 0.0050(5) 0.0037(5) -0.0049(6)
C1 0.0232(7) 0.0222(7) 0.0155(6) 0.0019(5) 0.0040(5) 0.0020(5)
C2 0.0204(7) 0.0241(7) 0.0177(7) -0.0019(5) 0.0017(5) 0.0007(5)
C3 0.0235(7) 0.0239(7) 0.0197(7) 0.0006(6) 0.0036(5) 0.0013(6)
C4 0.0304(8) 0.0241(8) 0.0235(7) -0.0003(6) 0.0051(6) 0.0000(6)
C5 0.0312(8) 0.0287(8) 0.0215(7) -0.0054(6) 0.0024(6) 0.0007(6)
C6 0.0290(8) 0.0335(8) 0.0170(7) -0.0005(6) 0.0028(6) 0.0023(6)
C7 0.0275(7) 0.0266(8) 0.0196(7) 0.0022(6) 0.0050(6) 0.0007(6)
C8 0.0275(7) 0.0229(7) 0.0183(7) 0.0002(5) 0.0011(6) -0.0031(6)
C9 0.0221(7) 0.0317(8) 0.0358(8) 0.0027(7) 0.0026(6) -0.0009(6)
C10 0.0349(9) 0.0277(9) 0.0471(10) -0.0005(7) 0.0034(8) 0.0078(7)
C11 0.0436(10) 0.0393(10) 0.0295(8) 0.0022(7) 0.0124(7) -0.0133(8)
C12 0.0595(12) 0.0316(9) 0.0316(9) 0.0127(7) -0.0029(8) -0.0020(8)
C13 0.0242(7) 0.0235(7) 0.0185(7) -0.0002(5) 0.0050(5) 0.0026(6)
C14 0.0291(8) 0.0244(7) 0.0230(7) -0.0040(6) 0.0054(6) 0.0001(6)
C15 0.0277(8) 0.0319(9) 0.0330(8) -0.0080(7) 0.0048(7) -0.0027(7)
C16 0.0215(7) 0.0334(8) 0.0272(7) -0.0045(6) 0.0041(6) 0.0003(6)
C17 0.0242(7) 0.0265(8) 0.0201(7) -0.0033(6) 0.0030(6) 0.0045(6)
C18 0.0280(8) 0.0295(8) 0.0231(7) 0.0004(6) 0.0005(6) 0.0076(6)
C19 0.0370(9) 0.0371(9) 0.0182(7) 0.0019(6) 0.0023(6) 0.0076(7)
C20 0.0331(8) 0.0283(8) 0.0184(7) -0.0006(6) 0.0076(6) 0.0039(6)
C21 0.0238(7) 0.0221(7) 0.0206(7) 0.0010(5) 0.0042(5) -0.0001(6)
C22 0.0236(7) 0.0251(7) 0.0161(6) 0.0024(5) 0.0026(5) -0.0006(6)
C23 0.0250(7) 0.0216(7) 0.0209(7) -0.0024(5) 0.0075(6) -0.0015(6)
C24 0.0209(7) 0.0206(7) 0.0267(7) 0.0024(6) 0.0040(6) 0.0018(6)
C25 0.0255(7) 0.0276(8) 0.0192(7) 0.0019(6) -0.0010(6) 0.0001(6)
C26 0.0278(7) 0.0228(7) 0.0188(7) -0.0022(5) 0.0045(6) 0.0013(6)
C27 0.0235(7) 0.0266(8) 0.0207(7) 0.0012(6) 0.0057(6) 0.0016(6)
C28 0.0256(7) 0.0225(7) 0.0243(7) 0.0012(6) 0.0053(6) 0.0020(6)
C29 0.0250(8) 0.0301(8) 0.0265(7) 0.0065(6) 0.0019(6) 0.0041(6)
C30 0.0250(8) 0.0366(9) 0.0279(8) -0.0024(7) -0.0021(6) -0.0029(7)
C31 0.0309(8) 0.0232(8) 0.0391(9) -0.0003(7) 0.0017(7) -0.0039(6)
C32 0.0248(7) 0.0249(8) 0.0288(8) 0.0063(6) 0.0024(6) 0.0019(6)
C33 0.0237(7) 0.0276(8) 0.0185(7) -0.0006(6) 0.0032(5) -0.0007(6)
C34 0.0278(8) 0.0272(8) 0.0237(7) -0.0001(6) 0.0056(6) 0.0008(6)
C35 0.0344(9) 0.0380(9) 0.0235(7) 0.0057(7) 0.0091(6) -0.0003(7)
C36 0.0317(8) 0.0469(10) 0.0210(7) -0.0031(7) 0.0100(6) 0.0031(7)
C37 0.0288(8) 0.0325(9) 0.0274(8) -0.0066(6) 0.0040(6) 0.0053(7)
C38 0.0261(8) 0.0289(8) 0.0211(7) 0.0015(6) 0.0030(6) 0.0015(6)
B1 0.0232(8) 0.0211(8) 0.0202(8) 0.0021(6) 0.0036(6) 0.0033(6)
C42 0.0679(15) 0.0512(13) 0.0632(15) 0.0296(12) 0.0143(12) -0.0012(11)
C43 0.0757(17) 0.0370(11) 0.0639(15) 0.0153(10) -0.0005(12) -0.0044(11)
C44 0.085(2) 0.0534(15) 0.092(2) -0.0071(14) 0.0210(17) 0.0055(14)
C45 0.0574(18) 0.078(2) 0.142(3) 0.004(2) 0.0108(19) 0.0053(15)
C46 0.086(2) 0.0468(14) 0.0810(19) 0.0003(13) -0.0121(15) -0.0034(13)
C47 0.0858(19) 0.0543(14) 0.0557(14) 0.0193(11) 0.0080(13) 0.0085(13)
C39 0.0301(9) 0.0285(9) 0.0739(13) 0.0143(9) 0.0102(9) 0.0018(7)
C40 0.0282(9) 0.0439(10) 0.0415(10) 0.0089(8) 0.0084(7) 0.0001(7)
C41 0.0255(8) 0.0292(8) 0.0399(9) -0.0033(7) 0.0099(7) -0.0011(6)

loop_
_atom_type_symbol
_atom_type_description
_atom_type_scat_dispersion_real
_atom_type_scat_dispersion_imag
_atom_type_scat_source
C C 0.0181 0.0091 'International Tables Vol C Tables 4.2.6.8 and 6.1.1.4'
H H 0.0000 0.0000 'International Tables Vol C Tables 4.2.6.8 and 6.1.1.4'
Al Al 0.2130 0.2455 'International Tables Vol C Tables 4.2.6.8 and 6.1.1.4'
B B 0.0090 0.0039 'International Tables Vol C Tables 4.2.6.8 and 6.1.1.4'
F F 0.0727 0.0534 'International Tables Vol C Tables 4.2.6.8 and 6.1.1.4'
N N 0.0311 0.0180 'International Tables Vol C Tables 4.2.6.8 and 6.1.1.4'
O O 0.0492 0.0322 'International Tables Vol C Tables 4.2.6.8 and 6.1.1.4'

loop_
_exptl_crystal_face_index_h
_exptl_crystal_face_index_k
_exptl_crystal_face_index_l
_exptl_crystal_face_perp_dist
-0.99 -1.00 0.00 0.0160
5.12 5.19 -10.21 0.0654
7.83 7.91 -2.24 0.0268
13.60 -6.69 -0.04 0.0244
-13.23 6.79 -0.09 0.0202
-22.02 0.46 4.61 0.0396
0.02 -8.16 3.57 0.0337
21.57 1.20 -5.24 0.0545
15.01 -3.14 -9.81 0.0733
15.55 2.86 6.45 0.0491
11.88 7.21 -1.37 0.0243
-15.71 -3.52 -5.73 0.0427
21.17 -2.11 0.47 0.0262
-21.75 1.35 0.02 0.0188
-10.14 2.07 12.00 0.0667

loop_
_geom_angle_atom_site_label_1
_geom_angle_atom_site_label_2
_geom_angle_atom_site_label_3
_geom_angle
_geom_angle_site_symmetry_1
_geom_angle_site_symmetry_3
_geom_angle_publ_flag
O1 Al1 C21 105.30(6) . . ?
O1 Al1 C27 115.67(6) . . ?
O1 Al1 C33 107.44(6) . . ?
C27 Al1 C21 107.84(6) . . ?
C33 Al1 C21 114.32(6) . . ?
C33 Al1 C27 106.54(6) . . ?
B1 O1 Al1 151.29(11) . . ?
C2 N1 C1 109.05(11) . . ?
C8 N1 C1 123.92(11) . . ?
C8 N1 C2 115.05(12) . . ?
C8 N2 C9 120.86(13) . . ?
C8 N2 C10 124.12(14) . . ?
C10 N2 C9 115.02(13) . . ?
C8 N3 C11 122.58(14) . . ?
C8 N3 C12 122.93(15) . . ?
C11 N3 C12 114.48(14) . . ?
N1 C1 C13 114.14(11) . . ?
N1 C1 C17 106.28(11) . . ?
N1 C1 B1 101.22(11) . . ?
C13 C1 C17 105.50(11) . . ?
C13 C1 B1 124.29(12) . . ?
C17 C1 B1 103.90(12) . . ?
C3 C2 N1 112.33(12) . . ?
C7 C2 N1 125.30(13) . . ?
C7 C2 C3 122.27(14) . . ?
C2 C3 B1 108.11(13) . . ?
C4 C3 C2 118.57(13) . . ?
C4 C3 B1 133.23(14) . . ?
C3 C4 H4 120.0 . . ?
C5 C4 C3 120.08(15) . . ?
C5 C4 H4 120.0 . . ?
C4 C5 H5 120.1 . . ?
C6 C5 C4 119.88(14) . . ?
C6 C5 H5 120.1 . . ?
C5 C6 H6 119.3 . . ?
C5 C6 C7 121.50(14) . . ?
C7 C6 H6 119.3 . . ?
C2 C7 H7 121.2 . . ?
C6 C7 C2 117.70(14) . . ?
C6 C7 H7 121.2 . . ?
N2 C8 N1 121.13(13) . . ?
N2 C8 N3 121.14(14) . . ?
N3 C8 N1 117.67(14) . . ?
N2 C9 H9A 109.5 . . ?
N2 C9 H9B 109.5 . . ?
N2 C9 H9C 109.5 . . ?
H9A C9 H9B 109.5 . . ?
H9A C9 H9C 109.5 . . ?
H9B C9 H9C 109.5 . . ?
N2 C10 H10A 109.5 . . ?
N2 C10 H10B 109.5 . . ?
N2 C10 H10C 109.5 . . ?
H10A C10 H10B 109.5 . . ?
H10A C10 H10C 109.5 . . ?
H10B C10 H10C 109.5 . . ?
N3 C11 H11A 109.5 . . ?
N3 C11 H11B 109.5 . . ?
N3 C11 H11C 109.5 . . ?
H11A C11 H11B 109.5 . . ?
H11A C11 H11C 109.5 . . ?
H11B C11 H11C 109.5 . . ?
N3 C12 H12A 109.5 . . ?
N3 C12 H12B 109.5 . . ?
N3 C12 H12C 109.5 . . ?
H12A C12 H12B 109.5 . . ?
H12A C12 H12C 109.5 . . ?
H12B C12 H12C 109.5 . . ?
C1 C13 H13 107.6 . . ?
C1 C13 C14 111.72(12) . . ?
C14 C13 H13 107.6 . . ?
C20 C13 C1 108.61(12) . . ?
C20 C13 H13 107.6 . . ?
C20 C13 C14 113.47(13) . . ?
C13 C14 H14A 108.3 . . ?
C13 C14 H14B 108.3 . . ?
H14A C14 H14B 107.4 . . ?
C15 C14 C13 115.81(13) . . ?
C15 C14 H14A 108.3 . . ?
C15 C14 H14B 108.3 . . ?
C14 C15 H15A 109.1 . . ?
C14 C15 H15B 109.1 . . ?
H15A C15 H15B 107.9 . . ?
C16 C15 C14 112.43(13) . . ?
C16 C15 H15A 109.1 . . ?
C16 C15 H15B 109.1 . . ?
C15 C16 H16A 108.5 . . ?
C15 C16 H16B 108.5 . . ?
C15 C16 C17 114.95(13) . . ?
H16A C16 H16B 107.5 . . ?
C17 C16 H16A 108.5 . . ?
C17 C16 H16B 108.5 . . ?
C1 C17 H17 107.4 . . ?
C16 C17 C1 112.81(12) . . ?
C16 C17 H17 107.4 . . ?
C16 C17 C18 112.52(13) . . ?
C18 C17 C1 109.07(12) . . ?
C18 C17 H17 107.4 . . ?
C17 C18 H18A 108.7 . . ?
C17 C18 H18B 108.7 . . ?
H18A C18 H18B 107.6 . . ?
C19 C18 C17 114.35(13) . . ?
C19 C18 H18A 108.7 . . ?
C19 C18 H18B 108.7 . . ?
C18 C19 H19A 109.1 . . ?
C18 C19 H19B 109.1 . . ?
H19A C19 H19B 107.8 . . ?
C20 C19 C18 112.44(13) . . ?
C20 C19 H19A 109.1 . . ?
C20 C19 H19B 109.1 . . ?
C13 C20 H20A 108.5 . . ?
C13 C20 H20B 108.5 . . ?
C19 C20 C13 114.87(13) . . ?
C19 C20 H20A 108.5 . . ?
C19 C20 H20B 108.5 . . ?
H20A C20 H20B 107.5 . . ?
C22 C21 Al1 124.45(11) . . ?
C26 C21 Al1 121.99(11) . . ?
C26 C21 C22 113.51(13) . . ?
F1 C22 C21 120.14(13) . . ?
F1 C22 C23 115.59(13) . . ?
C23 C22 C21 124.26(13) . . ?
F2 C23 C22 121.32(13) . . ?
F2 C23 C24 119.23(13) . . ?
C22 C23 C24 119.45(13) . . ?
F3 C24 C23 120.18(13) . . ?
F3 C24 C25 120.89(13) . . ?
C25 C24 C23 118.93(14) . . ?
F4 C25 C24 119.63(14) . . ?
F4 C25 C26 121.23(13) . . ?
C26 C25 C24 119.12(13) . . ?
F5 C26 C21 119.29(13) . . ?
F5 C26 C25 116.03(13) . . ?
C25 C26 C21 124.68(14) . . ?
C28 C27 Al1 122.27(12) . . ?
C32 C27 Al1 123.93(11) . . ?
C32 C27 C28 113.80(14) . . ?
F6 C28 C27 119.11(14) . . ?
F6 C28 C29 116.68(13) . . ?
C29 C28 C27 124.21(15) . . ?
F7 C29 C28 121.36(15) . . ?
F7 C29 C30 119.67(14) . . ?
C30 C29 C28 118.96(14) . . ?
F8 C30 C29 120.53(15) . . ?
F8 C30 C31 119.97(15) . . ?
C29 C30 C31 119.51(15) . . ?
F9 C31 C30 119.48(15) . . ?
F9 C31 C32 121.37(15) . . ?
C30 C31 C32 119.14(15) . . ?
F10 C32 C27 119.82(14) . . ?
F10 C32 C31 115.84(14) . . ?
C31 C32 C27 124.34(14) . . ?
C34 C33 Al1 123.25(12) . . ?
C38 C33 Al1 122.66(11) . . ?
C38 C33 C34 114.03(13) . . ?
F11 C34 C33 119.45(13) . . ?
F11 C34 C35 116.40(14) . . ?
C33 C34 C35 124.15(15) . . ?
F12 C35 C34 121.30(16) . . ?
F12 C35 C36 119.69(14) . . ?
C36 C35 C34 119.01(15) . . ?
F13 C36 C35 119.60(16) . . ?
F13 C36 C37 120.71(16) . . ?
C37 C36 C35 119.69(14) . . ?
F14 C37 C36 119.88(14) . . ?
F14 C37 C38 121.11(15) . . ?
C36 C37 C38 119.01(15) . . ?
F15 C38 C33 119.88(13) . . ?
F15 C38 C37 116.02(14) . . ?
C33 C38 C37 124.09(15) . . ?
O1 B1 C1 129.04(13) . . ?
O1 B1 C3 127.82(14) . . ?
C3 B1 C1 103.05(12) . . ?
C43 C42 H42 120.0 . . ?
C43 C42 C47 120.0 . . ?
C47 C42 H42 120.0 . . ?
C42 C43 H43 120.0 . . ?
C42 C43 C44 120.0 . . ?
C44 C43 H43 120.0 . . ?
C43 C44 H44 120.0 . . ?
C45 C44 C43 120.0 . . ?
C45 C44 H44 120.0 . . ?
C44 C45 H45 120.0 . . ?
C44 C45 C46 120.0 . . ?
C46 C45 H45 120.0 . . ?
C45 C46 H46 120.0 . . ?
C45 C46 C47 120.0 . . ?
C47 C46 H46 120.0 . . ?
C42 C47 H47 120.0 . . ?
C46 C47 C42 120.0 . . ?
C46 C47 H47 120.0 . . ?
C39 C39 H39 120.0 2_655 . ?
C40 C39 C39 120.07(12) . 2_655 ?
C40 C39 H39 120.0 . . ?
C39 C40 H40 120.0 . . ?
C39 C40 C41 119.93(18) . . ?
C41 C40 H40 120.0 . . ?
C40 C41 H41 120.0 . . ?
C41 C41 C40 120.01(11) 2_655 . ?
C41 C41 H41 120.0 2_655 . ?

loop_
_geom_bond_atom_site_label_1
_geom_bond_atom_site_label_2
_geom_bond_distance
_geom_bond_site_symmetry_2
_geom_bond_publ_flag
Al1 O1 1.7385(11) . ?
Al1 C21 2.0236(16) . ?
Al1 C27 2.0150(16) . ?
Al1 C33 2.0068(15) . ?
F1 C22 1.3578(16) . ?
F2 C23 1.3518(16) . ?
F3 C24 1.3353(17) . ?
F4 C25 1.3482(17) . ?
F5 C26 1.3589(16) . ?
F6 C28 1.3522(18) . ?
F7 C29 1.3404(18) . ?
F8 C30 1.3439(18) . ?
F9 C31 1.3487(19) . ?
F10 C32 1.3625(17) . ?
F11 C34 1.3564(18) . ?
F12 C35 1.3493(19) . ?
F13 C36 1.3433(18) . ?
F14 C37 1.3467(19) . ?
F15 C38 1.3548(18) . ?
O1 B1 1.322(2) . ?
N1 C1 1.5303(17) . ?
N1 C2 1.4431(18) . ?
N1 C8 1.3832(19) . ?
N2 C8 1.331(2) . ?
N2 C9 1.469(2) . ?
N2 C10 1.464(2) . ?
N3 C8 1.335(2) . ?
N3 C11 1.463(2) . ?
N3 C12 1.466(2) . ?
C1 C13 1.5418(19) . ?
C1 C17 1.572(2) . ?
C1 B1 1.627(2) . ?
C2 C3 1.397(2) . ?
C2 C7 1.392(2) . ?
C3 C4 1.395(2) . ?
C3 B1 1.576(2) . ?
C4 H4 0.9500 . ?
C4 C5 1.394(2) . ?
C5 H5 0.9500 . ?
C5 C6 1.387(2) . ?
C6 H6 0.9500 . ?
C6 C7 1.390(2) . ?
C7 H7 0.9500 . ?
C9 H9A 0.9800 . ?
C9 H9B 0.9800 . ?
C9 H9C 0.9800 . ?
C10 H10A 0.9800 . ?
C10 H10B 0.9800 . ?
C10 H10C 0.9800 . ?
C11 H11A 0.9800 . ?
C11 H11B 0.9800 . ?
C11 H11C 0.9800 . ?
C12 H12A 0.9800 . ?
C12 H12B 0.9800 . ?
C12 H12C 0.9800 . ?
C13 H13 1.0000 . ?
C13 C14 1.544(2) . ?
C13 C20 1.539(2) . ?
C14 H14A 0.9900 . ?
C14 H14B 0.9900 . ?
C14 C15 1.534(2) . ?
C15 H15A 0.9900 . ?
C15 H15B 0.9900 . ?
C15 C16 1.532(2) . ?
C16 H16A 0.9900 . ?
C16 H16B 0.9900 . ?
C16 C17 1.533(2) . ?
C17 H17 1.0000 . ?
C17 C18 1.542(2) . ?
C18 H18A 0.9900 . ?
C18 H18B 0.9900 . ?
C18 C19 1.535(2) . ?
C19 H19A 0.9900 . ?
C19 H19B 0.9900 . ?
C19 C20 1.529(2) . ?
C20 H20A 0.9900 . ?
C20 H20B 0.9900 . ?
C21 C22 1.388(2) . ?
C21 C26 1.386(2) . ?
C22 C23 1.378(2) . ?
C23 C24 1.382(2) . ?
C24 C25 1.381(2) . ?
C25 C26 1.378(2) . ?
C27 C28 1.387(2) . ?
C27 C32 1.382(2) . ?
C28 C29 1.385(2) . ?
C29 C30 1.374(2) . ?
C30 C31 1.378(2) . ?
C31 C32 1.379(2) . ?
C33 C34 1.383(2) . ?
C33 C38 1.383(2) . ?
C34 C35 1.383(2) . ?
C35 C36 1.373(3) . ?
C36 C37 1.373(2) . ?
C37 C38 1.385(2) . ?
C42 H42 0.9500 . ?
C42 C43 1.3900 . ?
C42 C47 1.3900 . ?
C43 H43 0.9500 . ?
C43 C44 1.3900 . ?
C44 H44 0.9500 . ?
C44 C45 1.3900 . ?
C45 H45 0.9500 . ?
C45 C46 1.3900 . ?
C46 H46 0.9500 . ?
C46 C47 1.3900 . ?
C47 H47 0.9500 . ?
C39 C39 1.387(5) 2_655 ?
C39 H39 0.9500 . ?
C39 C40 1.380(3) . ?
C40 H40 0.9500 . ?
C40 C41 1.389(3) . ?
C41 C41 1.382(4) 2_655 ?
C41 H41 0.9500 . ?

loop_
_geom_torsion_atom_site_label_1
_geom_torsion_atom_site_label_2
_geom_torsion_atom_site_label_3
_geom_torsion_atom_site_label_4
_geom_torsion
_geom_torsion_site_symmetry_1
_geom_torsion_site_symmetry_2
_geom_torsion_site_symmetry_3
_geom_torsion_site_symmetry_4
_geom_torsion_publ_flag
Al1 O1 B1 C1 172.26(14) . . . . ?
Al1 O1 B1 C3 -3.7(3) . . . . ?
Al1 C21 C22 F1 -4.3(2) . . . . ?
Al1 C21 C22 C23 174.58(12) . . . . ?
Al1 C21 C26 F5 3.8(2) . . . . ?
Al1 C21 C26 C25 -175.28(12) . . . . ?
Al1 C27 C28 F6 0.7(2) . . . . ?
Al1 C27 C28 C29 -179.87(12) . . . . ?
Al1 C27 C32 F10 -1.4(2) . . . . ?
Al1 C27 C32 C31 178.57(13) . . . . ?
Al1 C33 C34 F11 -1.7(2) . . . . ?
Al1 C33 C34 C35 178.32(13) . . . . ?
Al1 C33 C38 F15 1.2(2) . . . . ?
Al1 C33 C38 C37 -178.39(13) . . . . ?
F1 C22 C23 F2 1.6(2) . . . . ?
F1 C22 C23 C24 -179.27(13) . . . . ?
F2 C23 C24 F3 -0.6(2) . . . . ?
F2 C23 C24 C25 179.27(13) . . . . ?
F3 C24 C25 F4 0.3(2) . . . . ?
F3 C24 C25 C26 179.10(14) . . . . ?
F4 C25 C26 F5 -0.8(2) . . . . ?
F4 C25 C26 C21 178.31(14) . . . . ?
F6 C28 C29 F7 0.9(2) . . . . ?
F6 C28 C29 C30 179.95(14) . . . . ?
F7 C29 C30 F8 -1.2(2) . . . . ?
F7 C29 C30 C31 178.21(15) . . . . ?
F8 C30 C31 F9 -0.3(3) . . . . ?
F8 C30 C31 C32 179.05(15) . . . . ?
F9 C31 C32 F10 1.3(2) . . . . ?
F9 C31 C32 C27 -178.61(16) . . . . ?
F11 C34 C35 F12 -0.6(2) . . . . ?
F11 C34 C35 C36 179.67(15) . . . . ?
F12 C35 C36 F13 -0.6(3) . . . . ?
F12 C35 C36 C37 179.93(16) . . . . ?
F13 C36 C37 F14 0.4(3) . . . . ?
F13 C36 C37 C38 -179.22(15) . . . . ?
F14 C37 C38 F15 1.3(2) . . . . ?
F14 C37 C38 C33 -179.16(15) . . . . ?
N1 C1 C13 C14 56.39(16) . . . . ?
N1 C1 C13 C20 -177.70(12) . . . . ?
N1 C1 C17 C16 -61.25(15) . . . . ?
N1 C1 C17 C18 172.95(11) . . . . ?
N1 C1 B1 O1 160.32(15) . . . . ?
N1 C1 B1 C3 -22.98(13) . . . . ?
N1 C2 C3 C4 -177.31(13) . . . . ?
N1 C2 C3 B1 -0.41(17) . . . . ?
N1 C2 C7 C6 176.92(14) . . . . ?
C1 N1 C2 C3 -16.05(16) . . . . ?
C1 N1 C2 C7 167.67(14) . . . . ?
C1 N1 C8 N2 41.3(2) . . . . ?
C1 N1 C8 N3 -141.33(14) . . . . ?
C1 C13 C14 C15 53.66(17) . . . . ?
C1 C13 C20 C19 -56.98(17) . . . . ?
C1 C17 C18 C19 54.85(17) . . . . ?
C2 N1 C1 C13 159.97(12) . . . . ?
C2 N1 C1 C17 -84.19(13) . . . . ?
C2 N1 C1 B1 24.06(14) . . . . ?
C2 N1 C8 N2 -97.13(16) . . . . ?
C2 N1 C8 N3 80.23(17) . . . . ?
C2 C3 C4 C5 0.1(2) . . . . ?
C2 C3 B1 O1 -168.00(15) . . . . ?
C2 C3 B1 C1 15.25(15) . . . . ?
C3 C2 C7 C6 1.0(2) . . . . ?
C3 C4 C5 C6 0.6(2) . . . . ?
C4 C3 B1 O1 8.3(3) . . . . ?
C4 C3 B1 C1 -168.49(16) . . . . ?
C4 C5 C6 C7 -0.5(2) . . . . ?
C5 C6 C7 C2 -0.3(2) . . . . ?
C7 C2 C3 C4 -0.9(2) . . . . ?
C7 C2 C3 B1 176.00(14) . . . . ?
C8 N1 C1 C13 19.44(19) . . . . ?
C8 N1 C1 C17 135.29(14) . . . . ?
C8 N1 C1 B1 -116.47(14) . . . . ?
C8 N1 C2 C3 128.33(14) . . . . ?
C8 N1 C2 C7 -47.9(2) . . . . ?
C9 N2 C8 N1 34.1(2) . . . . ?
C9 N2 C8 N3 -143.19(15) . . . . ?
C10 N2 C8 N1 -145.85(15) . . . . ?
C10 N2 C8 N3 36.9(2) . . . . ?
C11 N3 C8 N1 24.8(2) . . . . ?
C11 N3 C8 N2 -157.83(15) . . . . ?
C12 N3 C8 N1 -154.22(15) . . . . ?
C12 N3 C8 N2 23.1(2) . . . . ?
C13 C1 C17 C16 60.29(15) . . . . ?
C13 C1 C17 C18 -65.52(15) . . . . ?
C13 C1 B1 O1 30.5(2) . . . . ?
C13 C1 B1 C3 -152.76(13) . . . . ?
C13 C14 C15 C16 -41.43(19) . . . . ?
C14 C13 C20 C19 67.90(17) . . . . ?
C14 C15 C16 C17 40.8(2) . . . . ?
C15 C16 C17 C1 -52.55(18) . . . . ?
C15 C16 C17 C18 71.38(17) . . . . ?
C16 C17 C18 C19 -71.12(17) . . . . ?
C17 C1 C13 C14 -59.91(15) . . . . ?
C17 C1 C13 C20 66.00(15) . . . . ?
C17 C1 B1 O1 -89.59(18) . . . . ?
C17 C1 B1 C3 87.11(13) . . . . ?
C17 C18 C19 C20 -42.8(2) . . . . ?
C18 C19 C20 C13 43.7(2) . . . . ?
C20 C13 C14 C15 -69.54(17) . . . . ?
C21 Al1 O1 B1 -79.0(2) . . . . ?
C21 C22 C23 F2 -177.35(13) . . . . ?
C21 C22 C23 C24 1.8(2) . . . . ?
C22 C21 C26 F5 -178.77(13) . . . . ?
C22 C21 C26 C25 2.2(2) . . . . ?
C22 C23 C24 F3 -179.69(13) . . . . ?
C22 C23 C24 C25 0.1(2) . . . . ?
C23 C24 C25 F4 -179.56(14) . . . . ?
C23 C24 C25 C26 -0.7(2) . . . . ?
C24 C25 C26 F5 -179.61(13) . . . . ?
C24 C25 C26 C21 -0.5(2) . . . . ?
C26 C21 C22 F1 178.29(13) . . . . ?
C26 C21 C22 C23 -2.8(2) . . . . ?
C27 Al1 O1 B1 39.9(2) . . . . ?
C27 C28 C29 F7 -178.59(14) . . . . ?
C27 C28 C29 C30 0.5(2) . . . . ?
C28 C27 C32 F10 177.67(13) . . . . ?
C28 C27 C32 C31 -2.4(2) . . . . ?
C28 C29 C30 F8 179.74(15) . . . . ?
C28 C29 C30 C31 -0.9(3) . . . . ?
C29 C30 C31 F9 -179.62(16) . . . . ?
C29 C30 C31 C32 -0.3(3) . . . . ?
C30 C31 C32 F10 -177.95(15) . . . . ?
C30 C31 C32 C27 2.1(3) . . . . ?
C32 C27 C28 F6 -178.37(13) . . . . ?
C32 C27 C28 C29 1.1(2) . . . . ?
C33 Al1 O1 B1 158.7(2) . . . . ?
C33 C34 C35 F12 179.35(15) . . . . ?
C33 C34 C35 C36 -0.4(3) . . . . ?
C34 C33 C38 F15 178.43(14) . . . . ?
C34 C33 C38 C37 -1.1(2) . . . . ?
C34 C35 C36 F13 179.17(16) . . . . ?
C34 C35 C36 C37 -0.3(3) . . . . ?
C35 C36 C37 F14 179.93(16) . . . . ?
C35 C36 C37 C38 0.3(3) . . . . ?
C36 C37 C38 F15 -179.06(15) . . . . ?
C36 C37 C38 C33 0.5(3) . . . . ?
C38 C33 C34 F11 -179.00(14) . . . . ?
C38 C33 C34 C35 1.1(2) . . . . ?
B1 C1 C13 C14 -179.31(13) . . . . ?
B1 C1 C13 C20 -53.40(18) . . . . ?
B1 C1 C17 C16 -167.57(12) . . . . ?
B1 C1 C17 C18 66.62(14) . . . . ?
B1 C3 C4 C5 -175.85(16) . . . . ?
C42 C43 C44 C45 0.0 . . . . ?
C43 C42 C47 C46 0.0 . . . . ?
C43 C44 C45 C46 0.0 . . . . ?
C44 C45 C46 C47 0.0 . . . . ?
C45 C46 C47 C42 0.0 . . . . ?
C47 C42 C43 C44 0.0 . . . . ?
C39 C39 C40 C41 -0.5(3) 2_655 . . . ?
C39 C40 C41 C41 0.1(3) . . . 2_655 ?
